data_4505537
loop_
_publ_author_name
'Eryazici, Ibrahim'
'Farha, Omar K.'
'Hauser, Brad G.'
'Yazayd\?in, A. \"Ozg\"ur'
'Sarjeant, Amy A.'
'Nguyen, SonBinh T.'
'Hupp, Joseph T.'

_publ_section_title
;
 Two Large-Pore Metal--Organic Frameworks Derived from a Single Polytopic
 Strut
;
_journal_issue 3
_journal_name_full 'Crystal Growth &amp; Design'
_journal_page_first 1075
_journal_paper_doi 10.1021/cg201520z
_journal_volume 12
_journal_year 2012
_chemical_formula_moiety 'C144 H72 O26 Zn8'
_chemical_formula_sum 'C144 H72 O26 Zn8'
_chemical_formula_weight 2740.98
_chemical_name_systematic
;
 ? 
;
_space_group_crystal_system trigonal
_space_group_IT_number 167
_space_group_name_Hall '-R 3 2"c'
_space_group_name_H-M_alt 'R -3 c'
_symmetry_space_group_name_Hall '-R 3 2"c'
_symmetry_space_group_name_H-M 'R -3 c :H'
_atom_sites_solution_hydrogens geom
_atom_sites_solution_primary direct
_atom_sites_solution_secondary difmap
_audit_creation_date 2011-07-12
_audit_creation_method
;
  Olex2 1.1
  (compiled 2011.02.15 svn.r1672, GUI svn.r3494)
;
_cell_angle_alpha 90.00
_cell_angle_beta 90.00
_cell_angle_gamma 120.00
_cell_formula_units_Z 3
_cell_length_a 24.5270(10)
_cell_length_b 24.5270(10)
_cell_length_c 71.355(4)
_cell_measurement_reflns_used 9995
_cell_measurement_temperature 225.01
_cell_measurement_theta_max 53.62
_cell_measurement_theta_min 3.60
_cell_volume 37174(3)
_computing_cell_refinement 'SAINT V7.23A (Bruker, 2005)'
_computing_data_collection 'APEX2 V2.1-4 (Bruker, 2007)'
_computing_data_reduction 'Bruker SAINT'
_computing_molecular_graphics
;
O. V. Dolomanov, L. J. Bourhis, R. J. Gildea, J. A. K. Howard and H. Puschmann,
OLEX2: a complete structure solution, refinement and analysis program.
J. Appl. Cryst. (2009). 42, 339-341.
;
_computing_publication_material
;
O. V. Dolomanov, L. J. Bourhis, R. J. Gildea, J. A. K. Howard and H. Puschmann,
OLEX2: a complete structure solution, refinement and analysis program.
J. Appl. Cryst. (2009). 42, 339-341.
;
_computing_structure_refinement 'SHELXL-97 (Sheldrick, 2008)'
_computing_structure_solution 'A short history of SHELX (Sheldrick, 2007)/Bruker'
_diffrn_ambient_temperature 225.01
_diffrn_detector_area_resol_mean 8
_diffrn_measured_fraction_theta_full 0.954
_diffrn_measured_fraction_theta_max 0.954
_diffrn_measurement_device_type 'Bruker SMART APEX CCD area detector'
_diffrn_measurement_method '\w and \f scans'
_diffrn_radiation_monochromator 'MX optics'
_diffrn_radiation_type CuK\a
_diffrn_radiation_wavelength 1.54184
_diffrn_reflns_av_R_equivalents 0.1192
_diffrn_reflns_av_unetI/netI 0.0946
_diffrn_reflns_limit_h_max 0
_diffrn_reflns_limit_h_min -22
_diffrn_reflns_limit_k_max 25
_diffrn_reflns_limit_k_min 0
_diffrn_reflns_limit_l_max 73
_diffrn_reflns_limit_l_min 0
_diffrn_reflns_number 42268
_diffrn_reflns_theta_full 54.24
_diffrn_reflns_theta_max 54.24
_diffrn_reflns_theta_min 2.17
_diffrn_source microsource
_diffrn_source_current 0.65
_diffrn_source_power 0.02925
_diffrn_source_voltage 45.0
_diffrn_standards_number 0
_exptl_absorpt_coefficient_mu 0.575
_exptl_absorpt_correction_T_max 0.7507
_exptl_absorpt_correction_T_min 0.5797
_exptl_absorpt_correction_type multi-scan
_exptl_absorpt_process_details
;
 SADABS-2008/1 (Bruker,2008) was used for absorption correction.
 R(int) was 0.1499 before and 0.0708 after correction.
 The Ratio of minimum to maximum transmission is 0.772212601572.
 The \l/2 correction factor is 0.0015
;
_exptl_crystal_colour colourless
_exptl_crystal_colour_primary colourless
_exptl_crystal_density_diffrn 0.367
_exptl_crystal_density_method 'not measured'
_exptl_crystal_description plate
_exptl_crystal_F_000 4152
_exptl_crystal_size_max 0.337
_exptl_crystal_size_mid 0.241
_exptl_crystal_size_min 0.05
_refine_diff_density_max 0.233
_refine_diff_density_min -0.243
_refine_diff_density_rms 0.029
_refine_ls_extinction_method none
_refine_ls_goodness_of_fit_ref 0.841
_refine_ls_hydrogen_treatment constr
_refine_ls_matrix_type full
_refine_ls_number_parameters 200
_refine_ls_number_reflns 4828
_refine_ls_number_restraints 0
_refine_ls_restrained_S_all 0.841
_refine_ls_R_factor_all 0.1031
_refine_ls_R_factor_gt 0.0695
_refine_ls_shift/su_max 0.000
_refine_ls_shift/su_mean 0.000
_refine_ls_structure_factor_coef Fsqd
_refine_ls_weighting_details 'calc w=1/[\s^2^(Fo^2^)+(0.1256P)^2^+0.0000P] where P=(Fo^2^+2Fc^2^)/3'
_refine_ls_weighting_scheme calc
_refine_ls_wR_factor_gt 0.1834
_refine_ls_wR_factor_ref 0.1960
_reflns_number_gt 2395
_reflns_number_total 4828
_reflns_threshold_expression >2sigma(I)
_cod_data_source_file cg201520z_si_004.cif
_cod_data_source_block n1149b
_cod_original_cell_volume 37174(4)
_cod_database_code 4505537
_smtbx_masks_special_details
;
 Diffuse, disordered solvent molecules could not be adequately modeled.  The
 solvent masking procedure in Olex2 was used to remove the electronic
 contribution from these solvents.
 Total solvent accessible volume / cell = 29673.2 Ang^3^ [79.8%]
 Total electron count / cell = 11964.3
;

loop_
_space_group_symop_id
_space_group_symop_operation_xyz
1 'x, y, z'
2 '-y, x-y, z'
3 '-x+y, -x, z'
4 'x-y, -y, -z+1/2'
5 '-x, -x+y, -z+1/2'
6 'y, x, -z+1/2'
7 'x+2/3, y+1/3, z+1/3'
8 '-y+2/3, x-y+1/3, z+1/3'
9 '-x+y+2/3, -x+1/3, z+1/3'
10 'x-y+2/3, -y+1/3, -z+5/6'
11 '-x+2/3, -x+y+1/3, -z+5/6'
12 'y+2/3, x+1/3, -z+5/6'
13 'x+1/3, y+2/3, z+2/3'
14 '-y+1/3, x-y+2/3, z+2/3'
15 '-x+y+1/3, -x+2/3, z+2/3'
16 'x-y+1/3, -y+2/3, -z+7/6'
17 '-x+1/3, -x+y+2/3, -z+7/6'
18 'y+1/3, x+2/3, -z+7/6'
19 '-x, -y, -z'
20 'y, -x+y, -z'
21 'x-y, x, -z'
22 '-x+y, y, z-1/2'
23 'x, x-y, z-1/2'
24 '-y, -x, z-1/2'
25 '-x+2/3, -y+1/3, -z+1/3'
26 'y+2/3, -x+y+1/3, -z+1/3'
27 'x-y+2/3, x+1/3, -z+1/3'
28 '-x+y+2/3, y+1/3, z-1/6'
29 'x+2/3, x-y+1/3, z-1/6'
30 '-y+2/3, -x+1/3, z-1/6'
31 '-x+1/3, -y+2/3, -z+2/3'
32 'y+1/3, -x+y+2/3, -z+2/3'
33 'x-y+1/3, x+2/3, -z+2/3'
34 '-x+y+1/3, y+2/3, z+1/6'
35 'x+1/3, x-y+2/3, z+1/6'
36 '-y+1/3, -x+2/3, z+1/6'

loop_
_atom_site_label
_atom_site_type_symbol
_atom_site_fract_x
_atom_site_fract_y
_atom_site_fract_z
_atom_site_U_iso_or_equiv
_atom_site_adp_type
_atom_site_occupancy
_atom_site_symmetry_multiplicity
_atom_site_calc_flag
_atom_site_refinement_flags
_atom_site_disorder_assembly
_atom_site_disorder_group
Zn1 Zn -0.08004(4) -0.06740(4) 0.010254(11) 0.0806(4) Uani 0.50 1 d P . .
Zn2 Zn 0.0000 0.0000 0.026389(19) 0.0742(5) Uani 0.50 3 d SP . .
O1 O 0.0000 0.0000 0.0000 0.0726(13) Uani 1 6 d S . .
O2 O 0.0772(2) 0.0728(2) 0.03605(6) 0.097(2) Uani 0.536(6) 1 d P A 1
O3 O 0.1358(2) 0.1102(2) 0.01025(10) 0.113(2) Uani 0.536(6) 1 d P . 1
O4 O 0.1283(2) 0.0611(3) 0.02480(7) 0.094(2) Uani 0.464(6) 1 d P A 2
O5 O 0.0882(3) 0.1233(2) 0.02406(7) 0.095(2) Uani 0.464(6) 1 d P . 2
C1 C 0.1292(2) 0.1098(2) 0.02796(7) 0.0928(12) Uani 1 1 d . . .
C2 C 0.18138(19) 0.1550(2) 0.03935(7) 0.1056(13) Uani 1 1 d . A .
C3 C 0.2256(4) 0.1380(5) 0.04797(17) 0.156(4) Uani 0.550(7) 1 d P A 1
H3 H 0.2204 0.0975 0.0466 0.187 Uiso 0.550(7) 1 calc PR A 1
C4 C 0.2771(5) 0.1860(5) 0.0586(2) 0.161(5) Uani 0.550(7) 1 d P A 1
H4 H 0.3069 0.1769 0.0637 0.193 Uiso 0.550(7) 1 calc PR A 1
C5 C 0.2843(2) 0.2422(2) 0.06137(8) 0.1144(14) Uani 1 1 d . . .
C6 C 0.2461(5) 0.2575(5) 0.0536(2) 0.162(5) Uani 0.550(7) 1 d P A 1
H6 H 0.2534 0.2985 0.0554 0.194 Uiso 0.550(7) 1 calc PR A 1
C7 C 0.1945(4) 0.2162(5) 0.04256(17) 0.160(5) Uani 0.550(7) 1 d P A 1
H7 H 0.1684 0.2301 0.0373 0.193 Uiso 0.550(7) 1 calc PR A 1
C3A C 0.1708(4) 0.1652(5) 0.05681(17) 0.103(3) Uani 0.450(7) 1 d P A 2
H3A H 0.1295 0.1433 0.0615 0.123 Uiso 0.450(7) 1 calc PR A 2
C4A C 0.2200(4) 0.2081(7) 0.06863(17) 0.125(4) Uani 0.450(7) 1 d P A 2
H4A H 0.2114 0.2146 0.0810 0.150 Uiso 0.450(7) 1 calc PR A 2
C6A C 0.2893(3) 0.2282(6) 0.04389(16) 0.102(4) Uani 0.450(7) 1 d P A 2
H6A H 0.3300 0.2475 0.0387 0.123 Uiso 0.450(7) 1 calc PR A 2
C7A C 0.2387(4) 0.1866(5) 0.03223(14) 0.102(4) Uani 0.450(7) 1 d P A 2
H7A H 0.2458 0.1815 0.0196 0.123 Uiso 0.450(7) 1 calc PR A 2
C8 C 0.33233(18) 0.3333 0.0833 0.1083(17) Uani 1 2 d S . .
H8 H 0.2940 0.3333 0.0833 0.130 Uiso 0.50 1 calc PR A .
C9 C 0.33667(17) 0.28914(18) 0.07229(6) 0.1189(13) Uani 1 1 d . A .
C10 C 0.39406(18) 0.28964(17) 0.07225(6) 0.1386(17) Uani 1 1 d . . .
H10 H 0.3986 0.2606 0.0648 0.166 Uiso 1 1 calc R A .
C11 C 0.4455(2) 0.3333 0.0833 0.133(2) Uani 1 2 d S . .
C12 C 0.5025(2) 0.3333 0.0833 0.138(2) Uani 1 2 d S . .
C13 C 0.5500(3) 0.3333 0.0833 0.128(2) Uani 0.50 1 d P A .
C14 C 0.61173(19) 0.3333 0.0833 0.1163(18) Uani 1 2 d S . .
C15 C 0.6667 0.3891(2) 0.0833 0.128(2) Uani 1 2 d S . .
H15 H 0.6667 0.4274 0.0833 0.153 Uiso 1 2 calc SR . .

loop_
_atom_site_aniso_label
_atom_site_aniso_U_11
_atom_site_aniso_U_22
_atom_site_aniso_U_33
_atom_site_aniso_U_23
_atom_site_aniso_U_13
_atom_site_aniso_U_12
Zn1 0.0637(6) 0.0665(6) 0.1104(7) 0.0043(4) -0.0011(4) 0.0316(5)
Zn2 0.0587(6) 0.0587(6) 0.1053(12) 0.000 0.000 0.0293(3)
O1 0.0521(17) 0.0521(17) 0.114(4) 0.000 0.000 0.0260(9)
O2 0.092(4) 0.079(4) 0.109(4) 0.001(3) -0.007(3) 0.034(3)
O3 0.093(4) 0.110(4) 0.110(5) -0.008(3) -0.004(3) 0.032(3)
O4 0.071(3) 0.089(5) 0.121(5) -0.024(3) -0.020(3) 0.039(3)
O5 0.075(4) 0.076(4) 0.135(5) -0.010(3) 0.001(3) 0.038(3)
C1 0.076(3) 0.073(3) 0.124(5) -0.003(3) 0.015(3) 0.033(3)
C2 0.068(3) 0.107(4) 0.142(4) -0.043(3) -0.015(3) 0.044(3)
C3 0.117(7) 0.123(8) 0.243(11) -0.078(9) -0.076(7) 0.072(6)
C4 0.121(8) 0.120(8) 0.261(14) -0.058(10) -0.065(8) 0.075(7)
C5 0.068(3) 0.098(4) 0.178(5) -0.065(3) -0.022(3) 0.042(3)
C6 0.091(7) 0.112(8) 0.270(13) -0.100(9) -0.070(8) 0.042(7)
C7 0.128(7) 0.105(8) 0.272(13) -0.076(9) -0.064(8) 0.077(7)
C3A 0.057(5) 0.075(7) 0.164(10) -0.023(7) 0.003(6) 0.023(5)
C4A 0.062(7) 0.138(10) 0.157(10) -0.059(9) -0.005(6) 0.036(6)
C6A 0.039(5) 0.123(8) 0.131(9) -0.031(8) 0.017(5) 0.031(5)
C7A 0.044(6) 0.115(8) 0.127(8) -0.038(6) 0.001(5) 0.024(5)
C8 0.063(2) 0.092(4) 0.180(5) -0.063(4) -0.0313(18) 0.0458(18)
C9 0.066(2) 0.107(3) 0.186(4) -0.052(3) -0.029(2) 0.046(2)
C10 0.083(3) 0.097(3) 0.231(5) -0.084(3) -0.037(3) 0.042(2)
C11 0.078(3) 0.099(4) 0.229(6) -0.057(4) -0.028(2) 0.049(2)
C12 0.065(2) 0.120(5) 0.246(7) -0.085(4) -0.043(2) 0.060(2)
C13 0.087(3) 0.067(3) 0.224(6) -0.046(4) -0.0229(18) 0.0337(17)
C14 0.058(2) 0.086(4) 0.214(6) -0.032(4) -0.0159(19) 0.043(2)
C15 0.059(4) 0.072(3) 0.249(7) -0.0104(19) -0.021(4) 0.0293(18)

loop_
_atom_type_symbol
_atom_type_description
_atom_type_scat_dispersion_real
_atom_type_scat_dispersion_imag
_atom_type_scat_source
C C 0.0181 0.0091 'International Tables Vol C Tables 4.2.6.8 and 6.1.1.4'
H H 0.0000 0.0000 'International Tables Vol C Tables 4.2.6.8 and 6.1.1.4'
O O 0.0492 0.0322 'International Tables Vol C Tables 4.2.6.8 and 6.1.1.4'
Zn Zn -1.5491 0.6778 'International Tables Vol C Tables 4.2.6.8 and 6.1.1.4'

loop_
_geom_angle_atom_site_label_1
_geom_angle_atom_site_label_2
_geom_angle_atom_site_label_3
_geom_angle
_geom_angle_site_symmetry_1
_geom_angle_site_symmetry_3
Zn1 Zn1 Zn1 85.07(5) 21 20
Zn2 Zn1 Zn1 90.16(3) . 20
Zn2 Zn1 Zn1 90.16(3) . 21
O1 Zn1 Zn1 53.514(13) . 20
O1 Zn1 Zn1 53.515(13) . 21
O1 Zn1 Zn2 54.02(4) . .
O3 Zn1 Zn1 75.01(17) 19 20
O3 Zn1 Zn1 78.95(18) 19 21
O3 Zn1 Zn2 162.18(19) 19 .
O3 Zn1 O1 108.36(19) 19 .
O3 Zn1 O4 109.1(2) 19 3
O4 Zn1 Zn1 163.94(18) 3 20
O4 Zn1 Zn1 80.68(18) 3 21
O4 Zn1 Zn2 82.56(15) 3 .
O4 Zn1 O1 111.24(18) 3 .
O5 Zn1 Zn1 164.53(17) 2 21
O5 Zn1 Zn1 80.85(16) 2 20
O5 Zn1 Zn2 83.52(18) 2 .
O5 Zn1 O1 112.04(18) 2 .
O5 Zn1 O3 103.4(2) 2 19
O5 Zn1 O4 112.3(2) 2 3
Zn1 Zn2 Zn1 94.24(5) 2 .
Zn1 Zn2 Zn1 94.25(5) 3 .
Zn1 Zn2 Zn1 94.25(5) 3 2
O1 Zn2 Zn1 57.80(4) . .
O1 Zn2 Zn1 57.80(4) . 2
O1 Zn2 Zn1 57.80(4) . 3
O1 Zn2 O2 110.52(15) . 2
O1 Zn2 O2 110.52(15) . .
O1 Zn2 O2 110.51(15) . 3
O2 Zn2 Zn1 74.09(14) . 3
O2 Zn2 Zn1 81.88(14) 2 3
O2 Zn2 Zn1 167.31(16) 2 2
O2 Zn2 Zn1 81.88(14) . 2
O2 Zn2 Zn1 167.31(16) 3 3
O2 Zn2 Zn1 74.09(14) 3 2
O2 Zn2 Zn1 74.10(14) 2 .
O2 Zn2 Zn1 81.88(14) 3 .
O2 Zn2 Zn1 167.30(16) . .
O2 Zn2 O2 108.41(15) 2 3
O2 Zn2 O2 108.41(15) 2 .
O2 Zn2 O2 108.41(15) . 3
Zn1 O1 Zn1 107.02(3) 3 2
Zn1 O1 Zn1 72.98(3) 21 2
Zn1 O1 Zn1 107.03(3) . 3
Zn1 O1 Zn1 72.98(3) 19 2
Zn1 O1 Zn1 107.03(3) . 2
Zn1 O1 Zn1 72.97(3) . 21
Zn1 O1 Zn1 180.00(6) 20 2
Zn1 O1 Zn1 107.02(3) 21 19
Zn1 O1 Zn1 107.02(3) 19 20
Zn1 O1 Zn1 180.0 . 19
Zn1 O1 Zn1 72.98(3) 3 20
Zn1 O1 Zn1 180.00(6) 21 3
Zn1 O1 Zn1 72.98(3) 3 19
Zn1 O1 Zn1 107.02(3) 21 20
Zn1 O1 Zn1 72.97(3) . 20
Zn2 O1 Zn1 68.18(2) 19 20
Zn2 O1 Zn1 111.82(2) . 20
Zn2 O1 Zn1 111.81(2) 19 .
Zn2 O1 Zn1 68.18(2) . 3
Zn2 O1 Zn1 68.18(2) 19 19
Zn2 O1 Zn1 111.82(2) . 19
Zn2 O1 Zn1 111.82(2) 19 3
Zn2 O1 Zn1 68.18(2) . 2
Zn2 O1 Zn1 111.82(2) 19 2
Zn2 O1 Zn1 68.19(2) . .
Zn2 O1 Zn1 68.18(2) 19 21
Zn2 O1 Zn1 111.82(2) . 21
Zn2 O1 Zn2 180.0 19 .
C1 O2 Zn2 130.8(4) . .
C1 O3 Zn1 134.4(4) . 19
C1 O4 Zn1 129.7(4) . 2
C1 O5 Zn1 131.9(4) . 3
O2 C1 C2 118.4(5) . .
O3 C1 O2 122.2(4) . .
O3 C1 C2 119.3(4) . .
O4 C1 O2 82.1(4) . .
O4 C1 O3 76.1(4) . .
O4 C1 O5 127.5(5) . .
O4 C1 C2 115.7(5) . .
O5 C1 O2 68.6(4) . .
O5 C1 O3 83.8(5) . .
O5 C1 C2 116.5(4) . .
C1 C2 C3 120.7(5) . .
C7 C2 C1 123.7(5) . .
C7 C2 C3 115.5(6) . .
C3A C2 C1 119.4(5) . .
C3A C2 C3 84.4(6) . .
C3A C2 C7 66.5(5) . .
C7A C2 C1 120.4(6) . .
C7A C2 C3 67.0(5) . .
C7A C2 C7 80.0(6) . .
C7A C2 C3A 120.2(6) . .
C2 C3 H3 121.4 . .
C4 C3 C2 117.1(7) . .
C4 C3 H3 121.4 . .
C3 C4 H4 118.6 . .
C5 C4 C3 122.9(8) . .
C5 C4 H4 118.6 . .
C4 C5 C4A 85.0(8) . .
C4 C5 C6A 64.1(6) . .
C4 C5 C9 121.1(6) . .
C6 C5 C4 120.0(7) . .
C6 C5 C4A 65.6(6) . .
C6 C5 C6A 81.0(8) . .
C6 C5 C9 118.8(5) . .
C6A C5 C4A 113.7(6) . .
C6A C5 C9 123.7(6) . .
C9 C5 C4A 122.5(6) . .
C5 C6 H6 118.2 . .
C5 C6 C7 123.7(8) . .
C7 C6 H6 118.2 . .
C2 C7 C6 120.7(8) . .
C2 C7 H7 119.7 . .
C6 C7 H7 119.7 . .
C2 C3A H3A 119.1 . .
C2 C3A C4A 121.8(7) . .
C4A C3A H3A 119.1 . .
C5 C4A H4A 120.4 . .
C3A C4A C5 119.2(8) . .
C3A C4A H4A 120.4 . .
C5 C6A H6A 117.2 . .
C5 C6A C7A 125.5(6) . .
C7A C6A H6A 117.2 . .
C2 C7A C6A 119.3(7) . .
C2 C7A H7A 120.4 . .
C6A C7A H7A 120.4 . .
C9 C8 H8 117.9 . .
C9 C8 H8 117.9 16_554 .
C9 C8 C9 124.2(4) . 16_554
C8 C9 C5 122.9(3) . .
C8 C9 C10 117.6(3) . .
C10 C9 C5 119.5(4) . .
C9 C10 H10 119.5 . .
C9 C10 C11 121.0(3) . .
C11 C10 H10 119.5 . .
C10 C11 C10 118.5(5) . 16_554
C12 C11 C10 120.7(2) . .
C12 C11 C10 120.7(2) . 16_554
C13 C12 C11 180.000(1) . .
C12 C13 C14 180.000(1) . .
C15 C14 C13 119.3(3) 2_655 .
C15 C14 C13 119.2(3) . .
C15 C14 C15 121.5(5) 2_655 .
C14 C15 C14 118.5(5) 3_665 .
C14 C15 H15 120.8 3_665 .
C14 C15 H15 120.8 . .

loop_
_geom_bond_atom_site_label_1
_geom_bond_atom_site_label_2
_geom_bond_distance
_geom_bond_site_symmetry_2
Zn1 Zn1 2.3417(12) 20
Zn1 Zn1 2.3417(12) 21
Zn1 Zn2 2.1604(11) .
Zn1 O1 1.9690(8) .
Zn1 O3 1.918(6) 19
Zn1 O4 1.969(5) 3
Zn1 O5 1.889(6) 2
Zn2 Zn1 2.1602(11) 2
Zn2 Zn1 2.1602(11) 3
Zn2 O1 1.8830(13) .
Zn2 O2 1.967(5) .
Zn2 O2 1.967(5) 2
Zn2 O2 1.968(5) 3
O1 Zn1 1.9691(8) 21
O1 Zn1 1.9691(8) 2
O1 Zn1 1.9691(8) 3
O1 Zn1 1.9691(8) 20
O1 Zn1 1.9691(8) 19
O1 Zn2 1.8830(13) 19
O2 C1 1.275(6) .
O3 Zn1 1.918(6) 19
O3 C1 1.274(6) .
O4 Zn1 1.968(5) 2
O4 C1 1.206(7) .
O5 Zn1 1.889(6) 3
O5 C1 1.236(7) .
C1 C2 1.451(5) .
C2 C3 1.477(10) .
C2 C7 1.389(9) .
C2 C3A 1.321(10) .
C2 C7A 1.321(9) .
C3 H3 0.9400 .
C3 C4 1.436(11) .
C4 H4 0.9400 .
C4 C5 1.313(10) .
C5 C6 1.297(11) .
C5 C4A 1.462(12) .
C5 C6A 1.315(9) .
C5 C9 1.450(5) .
C6 H6 0.9400 .
C6 C7 1.402(11) .
C7 H7 0.9400 .
C3A H3A 0.9400 .
C3A C4A 1.417(12) .
C4A H4A 0.9400 .
C6A H6A 0.9400 .
C6A C7A 1.418(11) .
C7A H7A 0.9400 .
C8 H8 0.9400 .
C8 C9 1.387(4) .
C8 C9 1.387(4) 16_554
C9 C10 1.402(5) .
C10 H10 0.9400 .
C10 C11 1.419(4) .
C11 C10 1.418(4) 16_554
C11 C12 1.399(7) .
C12 C13 1.164(7) .
C13 C14 1.515(8) .
C14 C15 1.358(3) 2_655
C14 C15 1.358(3) .
C15 C14 1.358(3) 3_665
C15 H15 0.9400 .

loop_
_geom_torsion_atom_site_label_1
_geom_torsion_atom_site_label_2
_geom_torsion_atom_site_label_3
_geom_torsion_atom_site_label_4
_geom_torsion
_geom_torsion_site_symmetry_1
_geom_torsion_site_symmetry_4
Zn1 Zn1 Zn2 Zn1 -89.83(3) 20 2
Zn1 Zn1 Zn2 Zn1 -4.76(4) 21 2
Zn1 Zn1 Zn2 Zn1 89.83(3) 21 3
Zn1 Zn1 Zn2 Zn1 4.76(4) 20 3
Zn1 Zn1 Zn2 O1 -42.53(2) 20 .
Zn1 Zn1 Zn2 O1 42.53(2) 21 .
Zn1 Zn1 Zn2 O2 -18.2(6) 20 .
Zn1 Zn1 Zn2 O2 85.06(15) 20 2
Zn1 Zn1 Zn2 O2 170.13(15) 21 2
Zn1 Zn1 Zn2 O2 -163.08(14) 20 3
Zn1 Zn1 Zn2 O2 -78.01(15) 21 3
Zn1 Zn1 Zn2 O2 66.9(6) 21 .
Zn1 Zn1 O1 Zn1 47.7(2) 21 19
Zn1 Zn1 O1 Zn1 65.54(5) 20 3
Zn1 Zn1 O1 Zn1 -66.7(2) 20 19
Zn1 Zn1 O1 Zn1 -65.54(5) 21 2
Zn1 Zn1 O1 Zn1 180.0 21 3
Zn1 Zn1 O1 Zn1 -114.46(5) 20 21
Zn1 Zn1 O1 Zn1 114.46(5) 21 20
Zn1 Zn1 O1 Zn1 180.0 20 2
Zn1 Zn1 O1 Zn2 -57.23(3) 20 19
Zn1 Zn1 O1 Zn2 122.77(3) 20 .
Zn1 Zn1 O1 Zn2 -122.77(3) 21 .
Zn1 Zn1 O1 Zn2 57.23(3) 21 19
Zn1 Zn2 O1 Zn1 180.0 . 19
Zn1 Zn2 O1 Zn1 180.0 2 20
Zn1 Zn2 O1 Zn1 60.0 . 20
Zn1 Zn2 O1 Zn1 -120.0 . 2
Zn1 Zn2 O1 Zn1 -60.0 . 21
Zn1 Zn2 O1 Zn1 60.0 3 19
Zn1 Zn2 O1 Zn1 60.0 2 21
Zn1 Zn2 O1 Zn1 -60.0 2 19
Zn1 Zn2 O1 Zn1 -120.0 3 .
Zn1 Zn2 O1 Zn1 180.0 3 21
Zn1 Zn2 O1 Zn1 120.0 3 2
Zn1 Zn2 O1 Zn1 120.0 2 .
Zn1 Zn2 O1 Zn1 120.0 . 3
Zn1 Zn2 O1 Zn1 -60.0 3 20
Zn1 Zn2 O1 Zn1 -120.0 2 3
Zn1 Zn2 O1 Zn2 0(9) 2 19
Zn1 Zn2 O1 Zn2 0(10) 3 19
Zn1 Zn2 O1 Zn2 0.0(6) . 19
Zn1 Zn2 O2 C1 35.3(5) 2 .
Zn1 Zn2 O2 C1 -61.5(5) 3 .
Zn1 Zn2 O2 C1 -37.7(11) . .
Zn1 O3 C1 O2 4.4(10) 19 .
Zn1 O3 C1 O4 75.6(6) 19 .
Zn1 O3 C1 O5 -55.5(7) 19 .
Zn1 O3 C1 C2 -172.5(4) 19 .
Zn1 O4 C1 O2 62.1(6) 2 .
Zn1 O4 C1 O3 -63.9(5) 2 .
Zn1 O4 C1 O5 6.9(10) 2 .
Zn1 O4 C1 C2 179.9(4) 2 .
Zn1 O5 C1 O2 -66.9(6) 3 .
Zn1 O5 C1 O3 61.3(6) 3 .
Zn1 O5 C1 O4 -6.0(11) 3 .
Zn1 O5 C1 C2 -179.0(4) 3 .
Zn2 Zn1 O1 Zn1 122.77(3) . 21
Zn2 Zn1 O1 Zn1 -57.23(3) . 3
Zn2 Zn1 O1 Zn1 -122.77(3) . 20
Zn2 Zn1 O1 Zn1 57.23(3) . 2
Zn2 Zn1 O1 Zn1 170.5(2) . 19
Zn2 Zn1 O1 Zn2 180.0 . 19
Zn2 O2 C1 O3 11.1(9) . .
Zn2 O2 C1 O4 -57.0(6) . .
Zn2 O2 C1 O5 78.6(5) . .
Zn2 O2 C1 C2 -171.9(3) . .
O1 Zn1 Zn2 Zn1 -47.30(3) . 2
O1 Zn1 Zn2 Zn1 47.29(3) . 3
O1 Zn1 Zn2 O2 -120.54(14) . 3
O1 Zn1 Zn2 O2 127.60(15) . 2
O1 Zn1 Zn2 O2 24.3(6) . .
O1 Zn2 O2 C1 -15.8(6) . .
O2 Zn2 O1 Zn1 -54.45(15) 3 2
O2 Zn2 O1 Zn1 65.55(15) . 2
O2 Zn2 O1 Zn1 -174.45(15) 2 2
O2 Zn2 O1 Zn1 125.55(15) 3 20
O2 Zn2 O1 Zn1 -114.45(15) . 20
O2 Zn2 O1 Zn1 -114.45(15) 3 19
O2 Zn2 O1 Zn1 5.55(15) 2 20
O2 Zn2 O1 Zn1 5.55(15) . 19
O2 Zn2 O1 Zn1 125.55(15) 2 19
O2 Zn2 O1 Zn1 -174.45(15) 3 3
O2 Zn2 O1 Zn1 -54.45(15) . 3
O2 Zn2 O1 Zn1 65.55(15) 2 3
O2 Zn2 O1 Zn1 5.55(15) 3 21
O2 Zn2 O1 Zn1 125.55(15) . 21
O2 Zn2 O1 Zn1 -114.45(15) 2 21
O2 Zn2 O1 Zn1 65.55(15) 3 .
O2 Zn2 O1 Zn1 -54.45(15) 2 .
O2 Zn2 O1 Zn1 -174.45(15) . .
O2 Zn2 O1 Zn2 0(4) 3 19
O2 Zn2 O1 Zn2 0(5) 2 19
O2 Zn2 O1 Zn2 0(14) . 19
O2 Zn2 O2 C1 105.5(6) 3 .
O2 Zn2 O2 C1 -137.1(6) 2 .
O2 C1 C2 C3 88.6(9) . .
O2 C1 C2 C7 -93.1(10) . .
O2 C1 C2 C3A -13.1(9) . .
O2 C1 C2 C7A 168.4(7) . .
O3 Zn1 Zn2 Zn1 38.0(5) 19 3
O3 Zn1 Zn2 Zn1 -56.6(5) 19 2
O3 Zn1 Zn2 O1 -9.3(5) 19 .
O3 Zn1 Zn2 O2 118.3(6) 19 2
O3 Zn1 Zn2 O2 -129.8(5) 19 3
O3 Zn1 Zn2 O2 15.0(8) 19 .
O3 Zn1 O1 Zn1 -12.5(3) 19 19
O3 Zn1 O1 Zn1 -60.21(17) 19 21
O3 Zn1 O1 Zn1 119.79(17) 19 3
O3 Zn1 O1 Zn1 -125.76(17) 19 2
O3 Zn1 O1 Zn1 54.24(17) 19 20
O3 Zn1 O1 Zn2 177.01(17) 19 .
O3 Zn1 O1 Zn2 -2.99(17) 19 19
O3 C1 C2 C3 -94.3(9) . .
O3 C1 C2 C7 84.0(10) . .
O3 C1 C2 C3A 163.9(7) . .
O3 C1 C2 C7A -14.6(9) . .
O4 Zn1 Zn2 Zn1 75.82(18) 3 2
O4 Zn1 Zn2 Zn1 170.41(18) 3 3
O4 Zn1 Zn2 O1 123.11(18) 3 .
O4 Zn1 Zn2 O2 147.5(7) 3 .
O4 Zn1 Zn2 O2 -109.3(2) 3 2
O4 Zn1 Zn2 O2 2.6(2) 3 3
O4 Zn1 O1 Zn1 -120.23(16) 3 3
O4 Zn1 O1 Zn1 174.22(17) 3 20
O4 Zn1 O1 Zn1 107.5(3) 3 19
O4 Zn1 O1 Zn1 59.77(16) 3 21
O4 Zn1 O1 Zn1 -5.78(17) 3 2
O4 Zn1 O1 Zn2 117.00(17) 3 19
O4 Zn1 O1 Zn2 -63.00(17) 3 .
O4 C1 C2 C3 -6.3(10) . .
O4 C1 C2 C7 172.0(8) . .
O4 C1 C2 C3A -108.1(8) . .
O4 C1 C2 C7A 73.4(9) . .
O5 Zn1 Zn2 Zn1 -170.60(16) 2 2
O5 Zn1 Zn2 Zn1 -76.01(16) 2 3
O5 Zn1 Zn2 O1 -123.31(16) 2 .
O5 Zn1 Zn2 O2 -99.0(7) 2 .
O5 Zn1 Zn2 O2 116.2(2) 2 3
O5 Zn1 Zn2 O2 4.3(2) 2 2
O5 Zn1 O1 Zn1 120.85(18) 2 2
O5 Zn1 O1 Zn1 -59.15(18) 2 20
O5 Zn1 O1 Zn1 -125.9(3) 2 19
O5 Zn1 O1 Zn1 -173.60(19) 2 21
O5 Zn1 O1 Zn1 6.40(19) 2 3
O5 Zn1 O1 Zn2 63.62(18) 2 .
O5 Zn1 O1 Zn2 -116.38(18) 2 19
O5 C1 C2 C3 167.5(8) . .
O5 C1 C2 C7 -14.2(11) . .
O5 C1 C2 C3A 65.8(9) . .
O5 C1 C2 C7A -112.7(8) . .
C1 C2 C3 C4 178.1(9) . .
C1 C2 C7 C6 -179.4(9) . .
C1 C2 C3A C4A 179.3(8) . .
C1 C2 C7A C6A -177.1(8) . .
C2 C3 C4 C5 3(2) . .
C2 C3A C4A C5 0.0(17) . .
C3 C2 C7 C6 -1.0(16) . .
C3 C2 C3A C4A 57.0(11) . .
C3 C2 C7A C6A -63.8(10) . .
C3 C4 C5 C6 -4(2) . .
C3 C4 C5 C4A 54.2(15) . .
C3 C4 C5 C6A -65.3(13) . .
C3 C4 C5 C9 179.4(9) . .
C4 C5 C6 C7 3(2) . .
C4 C5 C4A C3A -59.1(12) . .
C4 C5 C6A C7A 74.1(12) . .
C4 C5 C9 C8 -147.1(10) . .
C4 C5 C9 C10 31.2(12) . .
C5 C6 C7 C2 0(2) . .
C5 C6A C7A C2 -4.9(18) . .
C5 C9 C10 C11 -177.5(4) . .
C6 C5 C4A C3A 67.1(10) . .
C6 C5 C6A C7A -55.7(13) . .
C6 C5 C9 C8 36.3(11) . .
C6 C5 C9 C10 -145.4(9) . .
C7 C2 C3 C4 -0.3(15) . .
C7 C2 C3A C4A -64.0(10) . .
C7 C2 C7A C6A 59.5(11) . .
C3A C2 C3 C4 -60.9(12) . .
C3A C2 C7 C6 70.0(11) . .
C3A C2 C7A C6A 4.4(14) . .
C4A C5 C6 C7 -65.7(12) . .
C4A C5 C6A C7A 2.6(17) . .
C4A C5 C9 C8 -41.7(10) . .
C4A C5 C9 C10 136.6(9) . .
C6A C5 C6 C7 55.5(14) . .
C6A C5 C4A C3A -0.2(15) . .
C6A C5 C9 C8 135.1(8) . .
C6A C5 C9 C10 -46.6(11) . .
C7A C2 C3 C4 65.4(11) . .
C7A C2 C7 C6 -59.4(13) . .
C7A C2 C3A C4A -2.2(14) . .
C8 C9 C10 C11 0.9(6) . .
C9 C5 C6 C7 179.2(10) . .
C9 C5 C4A C3A 176.9(8) . .
C9 C5 C6A C7A -174.4(9) . .
C9 C8 C9 C5 177.9(5) 16_554 .
C9 C8 C9 C10 -0.4(3) 16_554 .
C9 C10 C11 C10 -0.4(3) . 16_554
C9 C10 C11 C12 179.6(3) . .
C10 C11 C12 C13 0(100) . .
C10 C11 C12 C13 0(100) 16_554 .
C11 C12 C13 C14 0(100) . .
C12 C13 C14 C15 0(100) . 2_655
C12 C13 C14 C15 0(100) . .
C13 C14 C15 C14 -180.0 . 3_665
C15 C14 C15 C14 0.0 2_655 3_665

loop_
_smtbx_masks_void_nr
_smtbx_masks_void_average_x
_smtbx_masks_void_average_y
_smtbx_masks_void_average_z
_smtbx_masks_void_volume
_smtbx_masks_void_count_electrons
1 -0.069 -0.712 -0.395 29673.2 11964.3
